data_7220244
loop_
_publ_author_name
'Armaghan, Mahsa'
'Lu, Wei-Yu'
'Wu, Di'
'Wei, Yao'
'Yuan, Feng-Ling'
'Weng, Ng Seik'
'MOHHAMADPOUR AMINI, MOSTAFA'
'Zhang, Wen-Hua'
'Young, David James'
'Hor, Andy'
'Lang, Jian-Ping'

_publ_section_title
;
 Isolation of first row transition metal--carboxylate zwitterions
;
_journal_name_full 'RSC Adv.'
_journal_paper_doi 10.1039/C5RA05564D
_journal_year 2015
_chemical_formula_moiety 'C14 H13 Cl Cu N2 O6, H2 O'
_chemical_formula_sum 'C14 H15 Cl Cu N2 O7'
_chemical_formula_weight 422.27
_space_group_IT_number 2
_symmetry_cell_setting triclinic
_symmetry_space_group_name_Hall '-P 1'
_symmetry_space_group_name_H-M 'P -1'
_atom_sites_solution_hydrogens geom
_atom_sites_solution_primary direct
_atom_sites_solution_secondary difmap
_audit_creation_method SHELXL-97
_audit_update_record
;
2014-07-10 deposited with the CCDC.
2015-05-07 downloaded from the CCDC.
;
_cell_angle_alpha 81.603(2)
_cell_angle_beta 80.274(2)
_cell_angle_gamma 81.512(2)
_cell_formula_units_Z 2
_cell_length_a 7.7474(7)
_cell_length_b 9.0283(8)
_cell_length_c 11.6264(10)
_cell_measurement_reflns_used 5253
_cell_measurement_temperature 153(2)
_cell_measurement_theta_max 28.17
_cell_measurement_theta_min 2.30
_cell_volume 786.61(12)
_computing_cell_refinement 'ApexII (Bruker, 2011)'
_computing_data_collection 'ApexII (Bruker, 2011)'
_computing_data_reduction 'ApexII (Bruker, 2011)'
_computing_molecular_graphics 'SHELXL-97 (Sheldrick, 2008)'
_computing_publication_material 'publCIF (Westrip, 2010)'
_computing_structure_refinement 'SHELXL-97 (Sheldrick, 2008)'
_computing_structure_solution 'SHELXS-97 (Sheldrick, 2008)'
_diffrn_ambient_temperature 153(2)
_diffrn_measured_fraction_theta_full 0.989
_diffrn_measured_fraction_theta_max 0.989
_diffrn_measurement_device_type 'Bruker ApexII'
_diffrn_measurement_method 'phi and omega scans'
_diffrn_radiation_monochromator graphite
_diffrn_radiation_source 'fine-focus sealed tube'
_diffrn_radiation_type MoK\a
_diffrn_radiation_wavelength 0.71073
_diffrn_reflns_av_R_equivalents 0.0278
_diffrn_reflns_av_sigmaI/netI 0.0257
_diffrn_reflns_limit_h_max 9
_diffrn_reflns_limit_h_min -9
_diffrn_reflns_limit_k_max 10
_diffrn_reflns_limit_k_min -9
_diffrn_reflns_limit_l_max 13
_diffrn_reflns_limit_l_min -13
_diffrn_reflns_number 11032
_diffrn_reflns_theta_full 25.35
_diffrn_reflns_theta_max 25.35
_diffrn_reflns_theta_min 1.79
_diffrn_standards_decay_% 0
_diffrn_standards_interval_count 0
_diffrn_standards_interval_time 0
_diffrn_standards_number 0
_exptl_absorpt_coefficient_mu 1.601
_exptl_absorpt_correction_T_max 0.8563
_exptl_absorpt_correction_T_min 0.5669
_exptl_absorpt_correction_type multi-scan
_exptl_absorpt_process_details 'SADABS, (Sheldrick 2008)'
_exptl_crystal_colour green
_exptl_crystal_density_diffrn 1.783
_exptl_crystal_density_method 'not measured'
_exptl_crystal_description prism
_exptl_crystal_F_000 430
_exptl_crystal_size_max 0.40
_exptl_crystal_size_mid 0.18
_exptl_crystal_size_min 0.10
_refine_diff_density_max 0.538
_refine_diff_density_min -0.514
_refine_diff_density_rms 0.073
_refine_ls_extinction_method none
_refine_ls_goodness_of_fit_ref 1.063
_refine_ls_hydrogen_treatment mixed
_refine_ls_matrix_type full
_refine_ls_number_parameters 241
_refine_ls_number_reflns 2852
_refine_ls_number_restraints 5
_refine_ls_restrained_S_all 1.065
_refine_ls_R_factor_all 0.0322
_refine_ls_R_factor_gt 0.0279
_refine_ls_shift/su_max 0.025
_refine_ls_shift/su_mean 0.001
_refine_ls_structure_factor_coef Fsqd
_refine_ls_weighting_details 'calc w=1/[\s^2^(Fo^2^)+(0.0407P)^2^+0.6132P] where P=(Fo^2^+2Fc^2^)/3'
_refine_ls_weighting_scheme calc
_refine_ls_wR_factor_gt 0.0731
_refine_ls_wR_factor_ref 0.0758
_reflns_number_gt 2564
_reflns_number_total 2852
_reflns_threshold_expression >2sigma(I)
_cod_data_source_file c5ra05564d2.cif
_cod_data_source_block 9
_cod_original_sg_symbol_H-M P-1
_cod_database_code 7220244

loop_
_symmetry_equiv_pos_as_xyz
'x, y, z'
'-x, -y, -z'

loop_
_atom_site_label
_atom_site_type_symbol
_atom_site_fract_x
_atom_site_fract_y
_atom_site_fract_z
_atom_site_U_iso_or_equiv
_atom_site_adp_type
_atom_site_occupancy
_atom_site_symmetry_multiplicity
_atom_site_calc_flag
_atom_site_refinement_flags
Cu1 Cu 0.51644(3) 0.50025(3) 0.75175(2) 0.01450(11) Uani 1 1 d .
Cl1 Cl 0.78018(7) 0.58504(7) 0.70352(5) 0.01820(15) Uani 1 1 d .
O1 O 0.2921(2) 0.5284(2) 0.87557(15) 0.0223(4) Uani 1 1 d D
H1O H 0.203(3) 0.583(3) 0.868(3) 0.027 Uiso 1 1 d D
O1W O 0.0281(2) 0.7354(2) 0.83902(16) 0.0241(4) Uani 1 1 d D
H2W H 0.055(4) 0.821(2) 0.831(3) 0.029 Uiso 1 1 d D
H1W H -0.023(4) 0.726(3) 0.786(2) 0.029 Uiso 1 1 d D
O2 O 0.8420(2) -0.0154(2) 1.18166(15) 0.0246(4) Uani 1 1 d .
O3 O 0.5649(2) -0.0716(2) 1.21941(15) 0.0229(4) Uani 1 1 d .
O4 O 0.4178(2) 0.34407(19) 0.66852(15) 0.0169(4) Uani 1 1 d D
H4O H 0.415(4) 0.261(2) 0.695(2) 0.020 Uiso 1 1 d D
O5 O -0.0183(2) 0.8414(2) 0.35500(15) 0.0208(4) Uani 1 1 d D
H5O H -0.062(4) 0.893(3) 0.303(2) 0.025 Uiso 1 1 d D
O6 O 0.1210(2) 1.0428(2) 0.35404(16) 0.0249(4) Uani 1 1 d .
N1 N 0.5755(2) 0.3455(2) 0.88196(16) 0.0143(4) Uani 1 1 d .
N2 N 0.4003(2) 0.6369(2) 0.63098(16) 0.0131(4) Uani 1 1 d .
C1 C 0.2679(3) 0.4029(3) 0.9623(2) 0.0172(5) Uani 1 1 d .
H1A H 0.1855 0.3411 0.9410 0.021 Uiso 1 1 calc R
H1B H 0.2176 0.4375 1.0394 0.021 Uiso 1 1 calc R
C2 C 0.4455(3) 0.3110(3) 0.96930(19) 0.0141(5) Uani 1 1 d .
C3 C 0.4729(3) 0.1962(3) 1.06081(19) 0.0140(5) Uani 1 1 d .
H3 H 0.3784 0.1720 1.1210 0.017 Uiso 1 1 calc R
C4 C 0.6411(3) 0.1175(3) 1.06239(19) 0.0149(5) Uani 1 1 d .
C5 C 0.7736(3) 0.1527(3) 0.9698(2) 0.0183(5) Uani 1 1 d .
H5 H 0.8889 0.0989 0.9678 0.022 Uiso 1 1 calc R
C6 C 0.7368(3) 0.2650(3) 0.8816(2) 0.0181(5) Uani 1 1 d .
H6 H 0.8277 0.2871 0.8182 0.022 Uiso 1 1 calc R
C7 C 0.6838(3) -0.0007(3) 1.1633(2) 0.0162(5) Uani 1 1 d .
C8 C 0.2658(3) 0.4134(3) 0.6197(2) 0.0157(5) Uani 1 1 d .
H8A H 0.1586 0.4018 0.6785 0.019 Uiso 1 1 calc R
H8B H 0.2551 0.3650 0.5505 0.019 Uiso 1 1 calc R
C9 C 0.2835(3) 0.5776(3) 0.58370(19) 0.0126(5) Uani 1 1 d .
C10 C 0.1818(3) 0.6649(3) 0.50564(19) 0.0139(5) Uani 1 1 d .
H10 H 0.0996 0.6212 0.4731 0.017 Uiso 1 1 calc R
C11 C 0.2005(3) 0.8158(3) 0.47536(19) 0.0133(5) Uani 1 1 d .
C12 C 0.3211(3) 0.8772(3) 0.5251(2) 0.0155(5) Uani 1 1 d .
H12 H 0.3355 0.9811 0.5064 0.019 Uiso 1 1 calc R
C13 C 0.4187(3) 0.7848(3) 0.6017(2) 0.0158(5) Uani 1 1 d .
H13 H 0.5018 0.8261 0.6351 0.019 Uiso 1 1 calc R
C14 C 0.0976(3) 0.9136(3) 0.3882(2) 0.0164(5) Uani 1 1 d .

loop_
_atom_site_aniso_label
_atom_site_aniso_U_11
_atom_site_aniso_U_22
_atom_site_aniso_U_33
_atom_site_aniso_U_23
_atom_site_aniso_U_13
_atom_site_aniso_U_12
Cu1 0.01317(16) 0.01420(18) 0.01609(17) 0.00554(11) -0.00728(11) -0.00316(11)
Cl1 0.0148(3) 0.0201(3) 0.0211(3) 0.0009(2) -0.0057(2) -0.0069(2)
O1 0.0170(9) 0.0190(11) 0.0232(9) 0.0106(7) -0.0001(7) 0.0059(7)
O1W 0.0206(9) 0.0218(11) 0.0317(10) 0.0044(8) -0.0146(8) -0.0033(8)
O2 0.0224(9) 0.0257(11) 0.0250(9) 0.0092(7) -0.0129(7) -0.0022(8)
O3 0.0243(9) 0.0150(10) 0.0281(9) 0.0097(7) -0.0097(7) -0.0037(7)
O4 0.0187(8) 0.0075(9) 0.0260(9) 0.0043(7) -0.0131(7) -0.0018(7)
O5 0.0240(9) 0.0169(10) 0.0240(9) 0.0057(7) -0.0166(7) -0.0044(7)
O6 0.0293(10) 0.0132(10) 0.0335(10) 0.0079(7) -0.0172(8) -0.0038(8)
N1 0.0147(10) 0.0135(11) 0.0154(9) 0.0015(8) -0.0067(8) -0.0019(8)
N2 0.0126(9) 0.0132(11) 0.0136(9) 0.0020(7) -0.0040(7) -0.0029(8)
C1 0.0149(12) 0.0154(14) 0.0200(12) 0.0056(9) -0.0056(9) -0.0024(10)
C2 0.0151(11) 0.0135(13) 0.0161(11) -0.0017(9) -0.0079(9) -0.0028(9)
C3 0.0167(11) 0.0111(12) 0.0156(11) 0.0005(9) -0.0061(9) -0.0044(9)
C4 0.0201(12) 0.0105(13) 0.0166(11) 0.0000(9) -0.0099(9) -0.0029(9)
C5 0.0158(12) 0.0181(14) 0.0205(12) 0.0005(10) -0.0076(9) 0.0025(10)
C6 0.0149(12) 0.0203(14) 0.0178(12) 0.0022(9) -0.0043(9) -0.0006(10)
C7 0.0200(12) 0.0114(13) 0.0175(12) -0.0009(9) -0.0082(9) 0.0019(10)
C8 0.0159(11) 0.0117(13) 0.0207(12) 0.0034(9) -0.0090(9) -0.0036(9)
C9 0.0101(10) 0.0139(13) 0.0140(11) -0.0008(9) -0.0019(8) -0.0030(9)
C10 0.0129(11) 0.0141(13) 0.0156(11) 0.0007(9) -0.0054(9) -0.0033(9)
C11 0.0123(11) 0.0121(13) 0.0144(11) -0.0003(9) -0.0025(9) 0.0011(9)
C12 0.0167(11) 0.0098(13) 0.0200(12) 0.0016(9) -0.0044(9) -0.0034(9)
C13 0.0157(11) 0.0123(13) 0.0203(12) 0.0008(9) -0.0055(9) -0.0044(9)
C14 0.0160(12) 0.0149(14) 0.0172(12) 0.0004(9) -0.0042(9) 0.0013(9)

loop_
_atom_type_symbol
_atom_type_description
_atom_type_scat_dispersion_real
_atom_type_scat_dispersion_imag
_atom_type_scat_source
C C 0.0033 0.0016 'International Tables Vol C Tables 4.2.6.8 and 6.1.1.4'
H H 0.0000 0.0000 'International Tables Vol C Tables 4.2.6.8 and 6.1.1.4'
N N 0.0061 0.0033 'International Tables Vol C Tables 4.2.6.8 and 6.1.1.4'
O O 0.0106 0.0060 'International Tables Vol C Tables 4.2.6.8 and 6.1.1.4'
Cl Cl 0.1484 0.1585 'International Tables Vol C Tables 4.2.6.8 and 6.1.1.4'
Cu Cu 0.3201 1.2651 'International Tables Vol C Tables 4.2.6.8 and 6.1.1.4'

loop_
_geom_angle_atom_site_label_1
_geom_angle_atom_site_label_2
_geom_angle_atom_site_label_3
_geom_angle
N1 Cu1 N2 165.90(8)
N1 Cu1 O1 78.20(7)
N2 Cu1 O1 91.32(7)
N1 Cu1 O4 92.29(7)
N2 Cu1 O4 78.97(7)
O1 Cu1 O4 94.25(7)
N1 Cu1 Cl1 97.68(6)
N2 Cu1 Cl1 96.41(6)
O1 Cu1 Cl1 138.59(6)
O4 Cu1 Cl1 127.16(5)
C1 O1 Cu1 114.86(14)
C1 O1 H1O 113(2)
Cu1 O1 H1O 128(2)
H2W O1W H1W 109(3)
C8 O4 Cu1 110.24(14)
C8 O4 H4O 115(2)
Cu1 O4 H4O 123(2)
C14 O5 H5O 109(2)
C2 N1 C6 119.0(2)
C2 N1 Cu1 118.08(15)
C6 N1 Cu1 122.64(16)
C9 N2 C13 119.25(19)
C9 N2 Cu1 115.50(15)
C13 N2 Cu1 124.97(15)
O1 C1 C2 107.82(18)
O1 C1 H1A 110.1
C2 C1 H1A 110.1
O1 C1 H1B 110.1
C2 C1 H1B 110.1
H1A C1 H1B 108.5
N1 C2 C3 121.9(2)
N1 C2 C1 116.1(2)
C3 C2 C1 122.0(2)
C4 C3 C2 118.8(2)
C4 C3 H3 120.6
C2 C3 H3 120.6
C5 C4 C3 118.6(2)
C5 C4 C7 119.7(2)
C3 C4 C7 121.7(2)
C6 C5 C4 119.6(2)
C6 C5 H5 120.2
C4 C5 H5 120.2
N1 C6 C5 122.1(2)
N1 C6 H6 119.0
C5 C6 H6 119.0
O3 C7 O2 126.6(2)
O3 C7 C4 118.7(2)
O2 C7 C4 114.6(2)
O4 C8 C9 108.30(18)
O4 C8 H8A 110.0
C9 C8 H8A 110.0
O4 C8 H8B 110.0
C9 C8 H8B 110.0
H8A C8 H8B 108.4
N2 C9 C10 121.3(2)
N2 C9 C8 117.52(19)
C10 C9 C8 121.1(2)
C11 C10 C9 119.5(2)
C11 C10 H10 120.2
C9 C10 H10 120.2
C10 C11 C12 119.0(2)
C10 C11 C14 121.4(2)
C12 C11 C14 119.5(2)
C13 C12 C11 118.8(2)
C13 C12 H12 120.6
C11 C12 H12 120.6
N2 C13 C12 122.1(2)
N2 C13 H13 119.0
C12 C13 H13 119.0
O6 C14 O5 125.4(2)
O6 C14 C11 122.6(2)
O5 C14 C11 112.0(2)

loop_
_geom_bond_atom_site_label_1
_geom_bond_atom_site_label_2
_geom_bond_distance
Cu1 N1 1.9698(19)
Cu1 N2 1.9739(19)
Cu1 O1 2.0707(17)
Cu1 O4 2.1154(16)
Cu1 Cl1 2.2416(6)
O1 C1 1.415(3)
O1 H1O 0.798(17)
O1W H2W 0.816(18)
O1W H1W 0.806(18)
O2 C7 1.264(3)
O3 C7 1.237(3)
O4 C8 1.416(3)
O4 H4O 0.773(17)
O5 C14 1.321(3)
O5 H5O 0.798(17)
O6 C14 1.206(3)
N1 C2 1.341(3)
N1 C6 1.350(3)
N2 C9 1.343(3)
N2 C13 1.352(3)
C1 C2 1.506(3)
C1 H1A 0.9900
C1 H1B 0.9900
C2 C3 1.393(3)
C3 C4 1.390(3)
C3 H3 0.9500
C4 C5 1.392(3)
C4 C7 1.513(3)
C5 C6 1.367(3)
C5 H5 0.9500
C6 H6 0.9500
C8 C9 1.501(3)
C8 H8A 0.9900
C8 H8B 0.9900
C9 C10 1.384(3)
C10 C11 1.379(3)
C10 H10 0.9500
C11 C12 1.394(3)
C11 C14 1.499(3)
C12 C13 1.372(3)
C12 H12 0.9500
C13 H13 0.9500

loop_
_geom_hbond_atom_site_label_D
_geom_hbond_atom_site_label_H
_geom_hbond_atom_site_label_A
_geom_hbond_distance_DH
_geom_hbond_distance_HA
_geom_hbond_distance_DA
_geom_hbond_angle_DHA
_geom_hbond_site_symmetry_A
O1 H1O O1W 0.798(17) 1.819(19) 2.606(2) 169(3) .
O1W H2W O2 0.816(18) 2.012(18) 2.820(3) 171(3) 2_667
O1W H1W Cl1 0.806(18) 2.51(2) 3.2297(19) 150(3) 1_455
O1W H1W O6 0.806(18) 2.56(3) 3.044(2) 120(3) 2_576
O4 H4O O3 0.773(17) 1.846(18) 2.607(2) 168(3) 2_657
O5 H5O O2 0.798(17) 1.750(18) 2.543(2) 173(3) 1_464

loop_
_geom_torsion_atom_site_label_1
_geom_torsion_atom_site_label_2
_geom_torsion_atom_site_label_3
_geom_torsion_atom_site_label_4
_geom_torsion
N1 Cu1 O1 C1 -20.38(16)
N2 Cu1 O1 C1 150.12(16)
O4 Cu1 O1 C1 71.08(16)
Cl1 Cu1 O1 C1 -108.64(16)
N1 Cu1 O4 C8 141.25(15)
N2 Cu1 O4 C8 -27.60(14)
O1 Cu1 O4 C8 62.91(14)
Cl1 Cu1 O4 C8 -117.32(13)
N2 Cu1 N1 C2 -29.8(4)
O1 Cu1 N1 C2 12.89(16)
O4 Cu1 N1 C2 -80.97(17)
Cl1 Cu1 N1 C2 151.05(16)
N2 Cu1 N1 C6 144.6(3)
O1 Cu1 N1 C6 -172.7(2)
O4 Cu1 N1 C6 93.43(19)
Cl1 Cu1 N1 C6 -34.54(19)
N1 Cu1 N2 C9 -35.0(4)
O1 Cu1 N2 C9 -76.53(16)
O4 Cu1 N2 C9 17.54(15)
Cl1 Cu1 N2 C9 144.22(15)
N1 Cu1 N2 C13 139.0(3)
O1 Cu1 N2 C13 97.43(19)
O4 Cu1 N2 C13 -168.50(19)
Cl1 Cu1 N2 C13 -41.82(18)
Cu1 O1 C1 C2 22.9(2)
C6 N1 C2 C3 1.1(3)
Cu1 N1 C2 C3 175.71(17)
C6 N1 C2 C1 -178.5(2)
Cu1 N1 C2 C1 -3.9(3)
O1 C1 C2 N1 -12.7(3)
O1 C1 C2 C3 167.7(2)
N1 C2 C3 C4 1.4(3)
C1 C2 C3 C4 -179.1(2)
C2 C3 C4 C5 -2.6(3)
C2 C3 C4 C7 175.5(2)
C3 C4 C5 C6 1.5(3)
C7 C4 C5 C6 -176.7(2)
C2 N1 C6 C5 -2.3(3)
Cu1 N1 C6 C5 -176.64(18)
C4 C5 C6 N1 1.0(4)
C5 C4 C7 O3 -153.0(2)
C3 C4 C7 O3 28.9(3)
C5 C4 C7 O2 27.5(3)
C3 C4 C7 O2 -150.7(2)
Cu1 O4 C8 C9 31.0(2)
C13 N2 C9 C10 0.0(3)
Cu1 N2 C9 C10 174.35(17)
C13 N2 C9 C8 -179.3(2)
Cu1 N2 C9 C8 -5.0(3)
O4 C8 C9 N2 -18.5(3)
O4 C8 C9 C10 162.2(2)
N2 C9 C10 C11 0.1(3)
C8 C9 C10 C11 179.4(2)
C9 C10 C11 C12 -0.5(3)
C9 C10 C11 C14 177.9(2)
C10 C11 C12 C13 0.7(3)
C14 C11 C12 C13 -177.7(2)
C9 N2 C13 C12 0.2(3)
Cu1 N2 C13 C12 -173.53(17)
C11 C12 C13 N2 -0.6(3)
C10 C11 C14 O6 -174.5(2)
C12 C11 C14 O6 3.9(3)
C10 C11 C14 O5 5.5(3)
C12 C11 C14 O5 -176.1(2)
